data_1516656
loop_
_publ_author_name
'Leung, Man-kit'
'Yang, Chih-Chiang'
'Lee, Jiun-Haw'
'Tsai, Hsin-Hung'
'Lin, Chi-Feng'
'Huang, Chih-Yen'
'Su, Yuhlong Oliver'
'Chiu, Chi-Feng'

_publ_section_title
;
 The unusual electrochemical and photophysical behavior of
 2,2'-bis(1,3,4-oxadiazol-2-yl)biphenyls, effective electron transport
 hosts for phosphorescent organic light emitting diodes.
;
_journal_issue 2
_journal_name_full 'Organic letters'
_journal_page_first 235
_journal_page_last 238
_journal_paper_doi 10.1021/ol062668+
_journal_volume 9
_journal_year 2007
_chemical_formula_sum 'C40 H26 N4 O2'
_chemical_formula_weight 594.65
_chemical_name_systematic
; 
 ? 
;
_space_group_IT_number 13
_symmetry_cell_setting monoclinic
_symmetry_space_group_name_Hall '-P 2yac'
_symmetry_space_group_name_H-M 'P 1 2/n 1'
_atom_sites_solution_hydrogens geom
_atom_sites_solution_primary direct
_atom_sites_solution_secondary difmap
_audit_creation_method SHELXL-97
_cell_angle_alpha 90.00
_cell_angle_beta 113.9400(10)
_cell_angle_gamma 90.00
_cell_formula_units_Z 2
_cell_length_a 14.9947(3)
_cell_length_b 7.20160(10)
_cell_length_c 15.2457(3)
_cell_measurement_reflns_used 24920
_cell_measurement_temperature 295(2)
_cell_measurement_theta_max 27.5
_cell_measurement_theta_min 1
_cell_volume 1504.69(5)
_computing_cell_refinement 'HKL Denzo & Scalepack (Otwinowski & Minor)'
_computing_data_collection 'COLLECT (Nonius BV)'
_computing_data_reduction 'HKL Denzo & Scalepack (Otwinowski & Minor)'
_computing_molecular_graphics SHELXTL
_computing_publication_material SHELXTL
_computing_structure_refinement 'SHELXL-97 (Sheldrick, 1997)'
_computing_structure_solution 'SHELXS-97 (Sheldrick, 1990)'
_diffrn_ambient_temperature 295(2)
_diffrn_measured_fraction_theta_full 0.986
_diffrn_measured_fraction_theta_max 0.986
_diffrn_measurement_device_type 'Nonius KappaCCD'
_diffrn_measurement_method CCD
_diffrn_radiation_monochromator graphite
_diffrn_radiation_source 'fine-focus sealed tube'
_diffrn_radiation_type MoK\a
_diffrn_radiation_wavelength 0.71073
_diffrn_reflns_av_R_equivalents 0.0254
_diffrn_reflns_av_sigmaI/netI 0.0274
_diffrn_reflns_limit_h_max 19
_diffrn_reflns_limit_h_min -19
_diffrn_reflns_limit_k_max 9
_diffrn_reflns_limit_k_min -9
_diffrn_reflns_limit_l_max 19
_diffrn_reflns_limit_l_min -19
_diffrn_reflns_number 10744
_diffrn_reflns_theta_full 27.48
_diffrn_reflns_theta_max 27.48
_diffrn_reflns_theta_min 1.61
_exptl_absorpt_coefficient_mu 0.082
_exptl_absorpt_correction_T_max 0.988
_exptl_absorpt_correction_T_min 0.961
_exptl_absorpt_correction_type multi-scan
_exptl_absorpt_process_details
; 
multi-scan from symmetry-related measurements 
 Sortav (Blessing 1995) 
;
_exptl_crystal_density_diffrn 1.312
_exptl_crystal_density_method 'not measured'
_exptl_crystal_F_000 620
_exptl_crystal_size_max 0.25
_exptl_crystal_size_mid 0.20
_exptl_crystal_size_min 0.15
_refine_diff_density_max 0.301
_refine_diff_density_min -0.251
_refine_diff_density_rms 0.090
_refine_ls_extinction_coef 0.135(10)
_refine_ls_extinction_expression Fc^*^=kFc[1+0.001xFc^2^\l^3^/sin(2\q)]^-1/4^
_refine_ls_extinction_method SHELXL
_refine_ls_goodness_of_fit_ref 1.112
_refine_ls_hydrogen_treatment mixed
_refine_ls_matrix_type full
_refine_ls_number_parameters 209
_refine_ls_number_reflns 3412
_refine_ls_number_restraints 0
_refine_ls_restrained_S_all 1.112
_refine_ls_R_factor_all 0.0682
_refine_ls_R_factor_gt 0.0503
_refine_ls_shift/su_max 0.000
_refine_ls_shift/su_mean 0.000
_refine_ls_structure_factor_coef Fsqd
_refine_ls_weighting_details 'calc w=1/[\s^2^(Fo^2^)+(0.0821P)^2^+0.1282P] where P=(Fo^2^+2Fc^2^)/3'
_refine_ls_weighting_scheme calc
_refine_ls_wR_factor_gt 0.1251
_refine_ls_wR_factor_ref 0.1431
_reflns_number_gt 2648
_reflns_number_total 3412
_reflns_threshold_expression >2sigma(I)
_cod_data_source_file ol062668%2Bsi20061101_080722.cif
_cod_data_source_block ic12112
_cod_depositor_comments
;
The following automatic conversions were performed:

'_symmetry_cell_setting' value 'Monoclinic' changed to 'monoclinic'
according to
/usr/data/users/saulius/automatic-downloads/retrospective/ACS/lib/dictionaries/cif_core.dic
dictionary named 'cif_core.dic' version 2.4.2 from 2011-04-26.

Automatic conversion script
Id: cif_fix_values 2281 2013-09-26 08:29:07Z andrius 
;
_cod_original_sg_symbol_H-M P2/n
_cod_database_code 1516656

loop_
_symmetry_equiv_pos_as_xyz
'x, y, z'
'-x+1/2, y, -z+1/2'
'-x, -y, -z'
'x-1/2, -y, z-1/2'

loop_
_atom_site_label
_atom_site_type_symbol
_atom_site_fract_x
_atom_site_fract_y
_atom_site_fract_z
_atom_site_U_iso_or_equiv
_atom_site_adp_type
_atom_site_occupancy
_atom_site_symmetry_multiplicity
_atom_site_calc_flag
_atom_site_refinement_flags
O1 O 0.13831(7) 0.97680(13) 0.12220(6) 0.0430(3) Uani 1 1 d .
N1 N 0.07033(11) 1.13613(19) 0.20084(9) 0.0605(4) Uani 1 1 d .
N2 N 0.05635(12) 1.23147(19) 0.11602(10) 0.0622(4) Uani 1 1 d .
C1 C 0.09528(10) 0.71578(18) 0.48904(10) 0.0426(3) Uani 1 1 d .
C2 C -0.00185(11) 0.7578(2) 0.46524(11) 0.0489(4) Uani 1 1 d .
H2A H -0.0428 0.7831 0.4017 0.059 Uiso 1 1 calc R
C3 C -0.03860(12) 0.7625(2) 0.53524(12) 0.0578(4) Uani 1 1 d .
H3A H -0.1042 0.7894 0.5180 0.069 Uiso 1 1 calc R
C4 C 0.02038(14) 0.7282(2) 0.62926(12) 0.0629(5) Uani 1 1 d .
H4A H -0.0047 0.7322 0.6759 0.076 Uiso 1 1 calc R
C5 C 0.11687(14) 0.6880(3) 0.65384(11) 0.0661(5) Uani 1 1 d .
H5A H 0.1576 0.6652 0.7177 0.079 Uiso 1 1 calc R
C6 C 0.15437(12) 0.6810(2) 0.58452(10) 0.0571(4) Uani 1 1 d .
H6A H 0.2199 0.6526 0.6022 0.069 Uiso 1 1 calc R
C7 C 0.13629(10) 0.71054(18) 0.41506(9) 0.0406(3) Uani 1 1 d .
C8 C 0.20588(11) 0.5783(2) 0.41960(11) 0.0527(4) Uani 1 1 d .
H8A H 0.2242 0.4880 0.4673 0.063 Uiso 1 1 calc R
C9 C 0.24788(11) 0.5799(2) 0.35404(11) 0.0528(4) Uani 1 1 d .
H9A H 0.2937 0.4894 0.3581 0.063 Uiso 1 1 calc R
C10 C 0.22345(10) 0.71310(19) 0.28216(9) 0.0405(3) Uani 1 1 d .
C11 C 0.15103(9) 0.84252(17) 0.27475(8) 0.0372(3) Uani 1 1 d .
C12 C 0.10860(9) 0.83942(18) 0.34129(9) 0.0389(3) Uani 1 1 d .
H12A H 0.0606 0.9260 0.3359 0.047 Uiso 1 1 calc R
C13 C 0.11842(9) 0.98821(18) 0.20155(9) 0.0395(3) Uani 1 1 d .
C14 C 0.09762(10) 1.13369(19) 0.07293(9) 0.0430(3) Uani 1 1 d .
C15 C 0.10973(10) 1.1753(2) -0.01542(9) 0.0449(3) Uani 1 1 d .
C16 C 0.16784(12) 1.0654(3) -0.04486(11) 0.0606(4) Uani 1 1 d .
H16A H 0.1969 0.9592 -0.0105 0.073 Uiso 1 1 calc R
C17 C 0.18264(14) 1.1140(3) -0.12600(12) 0.0739(5) Uani 1 1 d .
H17A H 0.2219 1.0403 -0.1459 0.089 Uiso 1 1 calc R
C18 C 0.13954(14) 1.2704(3) -0.17708(11) 0.0708(5) Uani 1 1 d .
H18A H 0.1505 1.3034 -0.2308 0.085 Uiso 1 1 calc R
C19 C 0.08061(13) 1.3774(3) -0.14916(11) 0.0679(5) Uani 1 1 d .
H19A H 0.0506 1.4819 -0.1847 0.082 Uiso 1 1 calc R
C20 C 0.06526(12) 1.3314(2) -0.06870(11) 0.0575(4) Uani 1 1 d .
H20A H 0.0251 1.4051 -0.0500 0.069 Uiso 1 1 calc R

loop_
_atom_site_aniso_label
_atom_site_aniso_U_11
_atom_site_aniso_U_22
_atom_site_aniso_U_33
_atom_site_aniso_U_23
_atom_site_aniso_U_13
_atom_site_aniso_U_12
O1 0.0520(5) 0.0494(5) 0.0337(5) 0.0063(4) 0.0238(4) 0.0036(4)
N1 0.0902(10) 0.0561(8) 0.0542(7) 0.0163(6) 0.0490(7) 0.0194(7)
N2 0.0875(10) 0.0581(8) 0.0576(8) 0.0192(6) 0.0466(7) 0.0196(7)
C1 0.0570(8) 0.0403(7) 0.0415(7) 0.0035(5) 0.0314(6) -0.0011(6)
C2 0.0576(8) 0.0516(8) 0.0477(8) 0.0040(6) 0.0318(7) -0.0010(6)
C3 0.0683(10) 0.0563(9) 0.0701(10) 0.0057(7) 0.0500(9) 0.0045(7)
C4 0.0979(13) 0.0577(9) 0.0609(10) 0.0079(7) 0.0608(10) 0.0060(8)
C5 0.0884(12) 0.0786(11) 0.0431(8) 0.0116(8) 0.0388(8) 0.0070(9)
C6 0.0631(9) 0.0728(10) 0.0444(8) 0.0118(7) 0.0309(7) 0.0072(8)
C7 0.0483(7) 0.0444(7) 0.0380(6) 0.0021(5) 0.0267(6) -0.0027(6)
C8 0.0686(9) 0.0503(8) 0.0536(8) 0.0163(6) 0.0396(7) 0.0123(7)
C9 0.0672(9) 0.0500(8) 0.0579(9) 0.0130(7) 0.0424(7) 0.0142(7)
C10 0.0488(7) 0.0423(7) 0.0399(7) -0.0007(5) 0.0278(6) -0.0020(5)
C11 0.0438(6) 0.0408(7) 0.0326(6) -0.0004(5) 0.0214(5) -0.0048(5)
C12 0.0435(7) 0.0430(7) 0.0367(6) 0.0012(5) 0.0230(5) 0.0005(5)
C13 0.0460(7) 0.0447(7) 0.0345(6) 0.0012(5) 0.0234(5) -0.0018(5)
C14 0.0467(7) 0.0469(7) 0.0374(7) 0.0062(5) 0.0192(5) -0.0021(6)
C15 0.0459(7) 0.0551(8) 0.0329(6) 0.0055(6) 0.0153(5) -0.0068(6)
C16 0.0712(10) 0.0709(10) 0.0459(8) 0.0121(7) 0.0303(7) 0.0088(8)
C17 0.0866(12) 0.0980(14) 0.0506(9) 0.0080(9) 0.0418(9) 0.0052(11)
C18 0.0798(12) 0.0969(14) 0.0384(8) 0.0115(8) 0.0267(8) -0.0137(10)
C19 0.0780(11) 0.0773(12) 0.0435(8) 0.0205(8) 0.0196(8) -0.0040(9)
C20 0.0640(9) 0.0643(10) 0.0440(8) 0.0133(7) 0.0217(7) 0.0038(7)

loop_
_atom_type_symbol
_atom_type_description
_atom_type_scat_dispersion_real
_atom_type_scat_dispersion_imag
_atom_type_scat_source
C C 0.0033 0.0016 'International Tables Vol C Tables 4.2.6.8 and 6.1.1.4'
H H 0.0000 0.0000 'International Tables Vol C Tables 4.2.6.8 and 6.1.1.4'
N N 0.0061 0.0033 'International Tables Vol C Tables 4.2.6.8 and 6.1.1.4'
O O 0.0106 0.0060 'International Tables Vol C Tables 4.2.6.8 and 6.1.1.4'

loop_
_geom_angle_atom_site_label_1
_geom_angle_atom_site_label_2
_geom_angle_atom_site_label_3
_geom_angle
_geom_angle_site_symmetry_3
C14 O1 C13 103.31(10) .
C13 N1 N2 106.69(11) .
C14 N2 N1 106.33(12) .
C2 C1 C6 118.11(12) .
C2 C1 C7 121.43(13) .
C6 C1 C7 120.45(13) .
C1 C2 C3 120.56(14) .
C1 C2 H2A 119.7 .
C3 C2 H2A 119.7 .
C4 C3 C2 120.85(15) .
C4 C3 H3A 119.6 .
C2 C3 H3A 119.6 .
C3 C4 C5 119.14(13) .
C3 C4 H4A 120.4 .
C5 C4 H4A 120.4 .
C4 C5 C6 120.64(15) .
C4 C5 H5A 119.7 .
C6 C5 H5A 119.7 .
C5 C6 C1 120.70(15) .
C5 C6 H6A 119.7 .
C1 C6 H6A 119.7 .
C12 C7 C8 118.02(11) .
C12 C7 C1 121.22(11) .
C8 C7 C1 120.74(12) .
C9 C8 C7 120.73(13) .
C9 C8 H8A 119.6 .
C7 C8 H8A 119.6 .
C8 C9 C10 121.65(13) .
C8 C9 H9A 119.2 .
C10 C9 H9A 119.2 .
C9 C10 C11 118.10(11) .
C9 C10 C10 118.54(11) 2
C11 C10 C10 123.35(10) 2
C12 C11 C10 119.78(11) .
C12 C11 C13 117.04(11) .
C10 C11 C13 123.15(11) .
C7 C12 C11 121.64(12) .
C7 C12 H12A 119.2 .
C11 C12 H12A 119.2 .
N1 C13 O1 111.57(11) .
N1 C13 C11 127.87(11) .
O1 C13 C11 120.56(11) .
N2 C14 O1 112.10(11) .
N2 C14 C15 128.80(13) .
O1 C14 C15 119.01(12) .
C16 C15 C20 119.39(13) .
C16 C15 C14 120.86(13) .
C20 C15 C14 119.70(14) .
C15 C16 C17 119.72(16) .
C15 C16 H16A 120.1 .
C17 C16 H16A 120.1 .
C18 C17 C16 120.26(18) .
C18 C17 H17A 119.9 .
C16 C17 H17A 119.9 .
C19 C18 C17 120.13(15) .
C19 C18 H18A 119.9 .
C17 C18 H18A 119.9 .
C18 C19 C20 120.39(17) .
C18 C19 H19A 119.8 .
C20 C19 H19A 119.8 .
C19 C20 C15 120.09(16) .
C19 C20 H20A 120.0 .
C15 C20 H20A 120.0 .

loop_
_geom_bond_atom_site_label_1
_geom_bond_atom_site_label_2
_geom_bond_distance
_geom_bond_site_symmetry_2
O1 C14 1.3569(16) .
O1 C13 1.3610(14) .
N1 C13 1.2840(18) .
N1 N2 1.4028(17) .
N2 C14 1.2808(19) .
C1 C2 1.384(2) .
C1 C6 1.386(2) .
C1 C7 1.4881(16) .
C2 C3 1.3860(19) .
C2 H2A 0.9300 .
C3 C4 1.367(2) .
C3 H3A 0.9300 .
C4 C5 1.370(3) .
C4 H4A 0.9300 .
C5 C6 1.3848(19) .
C5 H5A 0.9300 .
C6 H6A 0.9300 .
C7 C12 1.3855(18) .
C7 C8 1.393(2) .
C8 C9 1.3808(18) .
C8 H8A 0.9300 .
C9 C10 1.3892(19) .
C9 H9A 0.9300 .
C10 C11 1.4003(19) .
C10 C10 1.493(2) 2
C11 C12 1.3995(15) .
C11 C13 1.4637(17) .
C12 H12A 0.9300 .
C14 C15 1.4613(17) .
C15 C16 1.380(2) .
C15 C20 1.389(2) .
C16 C17 1.387(2) .
C16 H16A 0.9300 .
C17 C18 1.373(3) .
C17 H17A 0.9300 .
C18 C19 1.364(3) .
C18 H18A 0.9300 .
C19 C20 1.377(2) .
C19 H19A 0.9300 .
C20 H20A 0.9300 .
